data_4327916
loop_
_publ_author_name
'M. Angeles Alvarez'
'M. Esther Garc\'ia'
'Daniel Garc\'ia-Viv\'o'
'Alberto Ramos'
'Miguel A. Ruiz'
'Jaime Su\'arez'

_publ_section_title
;
 Symmetrization in a Phosphinidene-Bridged Complex To Give a
 Diphosphanediyl Derivative with Metal-Centered Reactivity
;
_journal_name_full 'Inorganic Chemistry'
_journal_page_first 34
_journal_page_last 36
_journal_paper_doi 10.1021/ic2023456
_journal_volume 51
_journal_year 2012
_chemical_compound_source 'synthesis as described'
_chemical_formula_moiety 'C46 H68 Mo2 P2'
_chemical_formula_sum 'C46 H68 Mo2 P2'
_chemical_formula_weight 874.82
_chemical_name_systematic
;
 ?
;
_space_group_IT_number 14
_symmetry_cell_setting monoclinic
_symmetry_Int_Tables_number 14
_symmetry_space_group_name_Hall '-P 2ybc'
_symmetry_space_group_name_H-M 'P 1 21/c 1'
_atom_sites_solution_hydrogens geom
_atom_sites_solution_primary direct
_atom_sites_solution_secondary difmap
_audit_conform_dict_location ftp://ftp.iucr.org/pub/cif_core.dic
_audit_conform_dict_name cif_core.dic
_audit_conform_dict_version 2.4
_audit_creation_method 'WinGX routine CIF_UPDATE'
_cell_angle_alpha 90
_cell_angle_beta 106.8170(10)
_cell_angle_gamma 90
_cell_formula_units_Z 2
_cell_length_a 14.9268(3)
_cell_length_b 9.5484(3)
_cell_length_c 15.7207(5)
_cell_measurement_reflns_used 1988
_cell_measurement_temperature 100(2)
_cell_measurement_theta_max 23.385
_cell_measurement_theta_min 2.526
_cell_measurement_wavelength 0.71073
_cell_volume 2144.80(11)
_computing_cell_refinement 'BRUKER APEX'
_computing_data_collection 'BRUKER APEX'
_computing_molecular_graphics 'Ortep-3 for Windows (Farrugia, 1997)'
_computing_publication_material 'WinGX publication routines (Farrugia, 1999)'
_computing_structure_refinement 'SHELXL-97 (Sheldrick, 2008)'
_computing_structure_solution 'SHELXL-97 (Sheldrick, 2008)'
_diffrn_ambient_temperature 100.0(1)
_diffrn_measured_fraction_theta_full 0.998
_diffrn_measured_fraction_theta_max 0.998
_diffrn_measurement_device 'four-circle diffractometer'
_diffrn_measurement_device_type 'BRUKER APPEX-II CCD'
_diffrn_measurement_method 'omega/phi scans'
_diffrn_radiation_monochromator graphite
_diffrn_radiation_probe x-ray
_diffrn_radiation_source 'fine-focus sealed tube'
_diffrn_radiation_type MoK\a
_diffrn_radiation_wavelength 0.71073
_diffrn_reflns_av_R_equivalents 0.0715
_diffrn_reflns_av_unetI/netI 0.0687
_diffrn_reflns_limit_h_max 17
_diffrn_reflns_limit_h_min -18
_diffrn_reflns_limit_k_max 11
_diffrn_reflns_limit_k_min 0
_diffrn_reflns_limit_l_max 19
_diffrn_reflns_limit_l_min 0
_diffrn_reflns_number 19315
_diffrn_reflns_theta_full 26.39
_diffrn_reflns_theta_max 26.39
_diffrn_reflns_theta_min 2.53
_exptl_absorpt_coefficient_mu 0.689
_exptl_absorpt_correction_T_max 0.7454
_exptl_absorpt_correction_T_min 0.6694
_exptl_absorpt_correction_type multi-scan
_exptl_absorpt_process_details 'BRUKER Sadabs'
_exptl_crystal_colour brown
_exptl_crystal_density_diffrn 1.355
_exptl_crystal_description prism
_exptl_crystal_F_000 916
_exptl_crystal_size_max 0.4
_exptl_crystal_size_mid 0.26
_exptl_crystal_size_min 0.25
_refine_diff_density_max 0.559
_refine_diff_density_min -0.531
_refine_diff_density_rms 0.112
_refine_ls_extinction_method none
_refine_ls_goodness_of_fit_ref 1.03
_refine_ls_hydrogen_treatment constr
_refine_ls_matrix_type full
_refine_ls_number_parameters 241
_refine_ls_number_reflns 4372
_refine_ls_number_restraints 0
_refine_ls_restrained_S_all 1.03
_refine_ls_R_factor_all 0.0667
_refine_ls_R_factor_gt 0.0389
_refine_ls_shift/su_max 0.001
_refine_ls_shift/su_mean 0
_refine_ls_structure_factor_coef Fsqd
_refine_ls_weighting_details 'calc w=1/[\s^2^(Fo^2^)+(0.0233P)^2^+1.5428P] where P=(Fo^2^+2Fc^2^)/3'
_refine_ls_weighting_scheme calc
_refine_ls_wR_factor_gt 0.0711
_refine_ls_wR_factor_ref 0.0804
_reflns_number_gt 3152
_reflns_number_total 4372
_reflns_threshold_expression >2\s(I)
_cod_data_source_file ic2023456_si_002_1.cif
_cod_data_source_block compound2
_cod_database_code 4327916

loop_
_symmetry_equiv_pos_as_xyz
'x, y, z'
'-x, y+1/2, -z+1/2'
'-x, -y, -z'
'x, -y-1/2, z-1/2'

loop_
_atom_site_label
_atom_site_type_symbol
_atom_site_fract_x
_atom_site_fract_y
_atom_site_fract_z
_atom_site_U_iso_or_equiv
_atom_site_adp_type
_atom_site_occupancy
_atom_site_symmetry_multiplicity
_atom_site_calc_flag
_atom_site_refinement_flags
_atom_site_disorder_assembly
_atom_site_disorder_group
Mo1 Mo 0.328787(18) 0.02746(3) 0.835641(19) 0.01085(9) Uani 1 1 d . . .
C1 C 0.4653(2) -0.0702(4) 0.8577(2) 0.0202(9) Uani 1 1 d . . .
C3 C 0.3652(2) -0.0766(4) 0.7157(2) 0.0216(9) Uani 1 1 d . . .
H3 H 0.3201 -0.1036 0.6639 0.026 Uiso 1 1 calc R A 1
P1 P 0.45385(7) -0.08717(13) 0.96870(8) 0.0160(3) Uani 0.8 1 d P . 1
C2 C 0.3990(3) -0.1610(5) 0.7927(3) 0.0174(10) Uiso 0.8 1 d P . 1
H2 H 0.383 -0.2532 0.8006 0.021 Uiso 0.8 1 calc PR . 1
C4 C 0.4097(3) 0.0521(5) 0.7297(3) 0.0179(11) Uiso 0.8 1 d P . 1
H4 H 0.3997 0.1249 0.6888 0.022 Uiso 0.8 1 calc PR . 1
C5 C 0.4726(3) 0.0552(5) 0.8158(3) 0.0142(9) Uiso 0.8 1 d P . 1
H5 H 0.5123 0.129 0.8404 0.017 Uiso 0.8 1 calc PR . 1
P1B P 0.4905(3) 0.0773(5) 0.9462(3) 0.0125(10) Uani 0.2 1 d P . 2
C2B C 0.4417(12) 0.0220(19) 0.7676(13) 0.010(3) Uiso 0.2 1 d P . 2
H2B H 0.4661 0.1051 0.7528 0.012 Uiso 0.2 1 calc PR . 2
C4B C 0.3524(12) -0.1783(18) 0.7638(11) 0.012(4) Uiso 0.2 1 d P . 2
H4B H 0.3078 -0.2485 0.7451 0.015 Uiso 0.2 1 calc PR . 2
C5B C 0.4146(11) -0.1684(19) 0.8470(13) 0.014(4) Uiso 0.2 1 d P . 2
H5B H 0.4169 -0.2335 0.8916 0.016 Uiso 0.2 1 calc PR . 2
C6 C 0.2295(2) 0.2009(4) 0.7773(2) 0.0126(8) Uani 1 1 d . . .
H6 H 0.2312 0.2567 0.7293 0.015 Uiso 1 1 calc R . .
C7 C 0.2806(2) 0.2459(4) 0.8644(2) 0.0130(8) Uani 1 1 d . . .
C8 C 0.2760(2) 0.1565(4) 0.9347(2) 0.0129(8) Uani 1 1 d . . .
H8 H 0.3078 0.183 0.9924 0.016 Uiso 1 1 calc R . .
C9 C 0.2253(2) 0.0283(4) 0.9220(2) 0.0124(7) Uani 1 1 d . . .
C10 C 0.1768(2) -0.0110(3) 0.8340(2) 0.0122(7) Uani 1 1 d . . .
H10 H 0.1445 -0.0956 0.8242 0.015 Uiso 1 1 calc R . .
C11 C 0.1761(2) 0.0753(4) 0.7602(2) 0.0145(8) Uani 1 1 d . . .
C12 C 0.3239(2) 0.3917(4) 0.8784(2) 0.0164(8) Uani 1 1 d . . .
C13 C 0.2441(2) 0.4984(4) 0.8431(2) 0.0223(9) Uani 1 1 d . . .
H13A H 0.216 0.4834 0.7806 0.033 Uiso 1 1 calc R . .
H13B H 0.2689 0.5917 0.8527 0.033 Uiso 1 1 calc R . .
H13C H 0.1977 0.4864 0.8739 0.033 Uiso 1 1 calc R . .
C14 C 0.3973(2) 0.4098(4) 0.8286(2) 0.0219(9) Uani 1 1 d . . .
H14A H 0.4497 0.3496 0.8543 0.033 Uiso 1 1 calc R . .
H14B H 0.418 0.5054 0.833 0.033 Uiso 1 1 calc R . .
H14C H 0.3703 0.3856 0.7672 0.033 Uiso 1 1 calc R . .
C15 C 0.3703(2) 0.4242(4) 0.9767(2) 0.0201(8) Uani 1 1 d . . .
H15A H 0.3245 0.4184 1.0087 0.03 Uiso 1 1 calc R . .
H15B H 0.3963 0.5169 0.9824 0.03 Uiso 1 1 calc R . .
H15C H 0.4193 0.3576 1.0007 0.03 Uiso 1 1 calc R . .
C16 C 0.2114(2) -0.0590(4) 0.9993(2) 0.0139(8) Uani 1 1 d . . .
C17 C 0.1092(2) -0.0340(4) 1.0000(2) 0.0198(8) Uani 1 1 d . . .
H17A H 0.0672 -0.0705 0.9463 0.03 Uiso 1 1 calc R . .
H17B H 0.0986 0.0646 1.0039 0.03 Uiso 1 1 calc R . .
H17C H 0.0986 -0.0807 1.0503 0.03 Uiso 1 1 calc R . .
C18 C 0.2755(2) -0.0112(4) 1.0894(2) 0.0188(8) Uani 1 1 d . . .
H18A H 0.266 -0.0703 1.1355 0.028 Uiso 1 1 calc R . .
H18B H 0.2611 0.0839 1.1002 0.028 Uiso 1 1 calc R . .
H18C H 0.3396 -0.0173 1.0891 0.028 Uiso 1 1 calc R . .
C19 C 0.2265(2) -0.2145(4) 0.9883(2) 0.0195(8) Uani 1 1 d . . .
H19A H 0.1858 -0.2458 0.9323 0.029 Uiso 1 1 calc R . .
H19B H 0.2127 -0.2653 1.0357 0.029 Uiso 1 1 calc R . .
H19C H 0.2904 -0.2307 0.9898 0.029 Uiso 1 1 calc R . .
C20 C 0.1107(2) 0.0413(4) 0.6674(2) 0.0173(8) Uani 1 1 d . . .
C21 C 0.0936(3) -0.1157(4) 0.6540(2) 0.0259(10) Uani 1 1 d . . .
H21A H 0.0617 -0.1495 0.6948 0.039 Uiso 1 1 calc R . .
H21B H 0.1525 -0.1632 0.6645 0.039 Uiso 1 1 calc R . .
H21C H 0.056 -0.1331 0.5942 0.039 Uiso 1 1 calc R . .
C22 C 0.0173(2) 0.1144(5) 0.6623(3) 0.0326(11) Uani 1 1 d . . .
H22A H -0.0269 0.0959 0.6056 0.049 Uiso 1 1 calc R . .
H22B H 0.0273 0.2136 0.6696 0.049 Uiso 1 1 calc R . .
H22C H -0.0067 0.0793 0.7086 0.049 Uiso 1 1 calc R . .
C23 C 0.1473(3) 0.0988(4) 0.5929(2) 0.0288(10) Uani 1 1 d . . .
H23A H 0.2093 0.0636 0.5997 0.043 Uiso 1 1 calc R . .
H23B H 0.1489 0.1992 0.5957 0.043 Uiso 1 1 calc R . .
H23C H 0.1066 0.0696 0.5364 0.043 Uiso 1 1 calc R . .

loop_
_atom_site_aniso_label
_atom_site_aniso_U_11
_atom_site_aniso_U_22
_atom_site_aniso_U_33
_atom_site_aniso_U_23
_atom_site_aniso_U_13
_atom_site_aniso_U_12
Mo1 0.00926(13) 0.01263(16) 0.01027(16) -0.00038(14) 0.00219(10) 0.00101(13)
C1 0.0101(15) 0.035(3) 0.013(2) -0.0062(17) 0.0000(14) 0.0080(15)
C3 0.0164(17) 0.038(3) 0.011(2) -0.0104(18) 0.0042(15) 0.0045(16)
P1 0.0127(5) 0.0193(7) 0.0152(6) 0.0029(5) 0.0030(5) 0.0015(5)
P1B 0.0077(18) 0.013(3) 0.015(3) -0.004(2) 0.0004(17) 0.0009(17)
C6 0.0118(15) 0.014(2) 0.013(2) 0.0031(15) 0.0052(14) 0.0041(14)
C7 0.0100(15) 0.016(2) 0.014(2) -0.0003(16) 0.0051(14) 0.0025(14)
C8 0.0098(15) 0.015(2) 0.0137(19) -0.0041(16) 0.0037(13) 0.0024(14)
C9 0.0106(14) 0.0165(19) 0.0110(18) 0.0020(16) 0.0048(13) 0.0039(15)
C10 0.0085(14) 0.012(2) 0.0184(19) -0.0018(15) 0.0069(13) -0.0014(13)
C11 0.0124(15) 0.016(2) 0.0127(19) -0.0034(16) -0.0001(14) 0.0000(14)
C12 0.0149(16) 0.013(2) 0.023(2) 0.0006(16) 0.0073(15) -0.0013(14)
C13 0.0189(17) 0.020(3) 0.028(2) -0.0024(17) 0.0073(16) -0.0004(15)
C14 0.0180(17) 0.022(2) 0.028(2) 0.0015(18) 0.0096(16) -0.0041(16)
C15 0.0212(17) 0.016(2) 0.023(2) -0.0037(17) 0.0068(16) -0.0071(15)
C16 0.0109(15) 0.017(2) 0.0139(19) 0.0013(15) 0.0045(13) 0.0006(14)
C17 0.0163(16) 0.027(2) 0.021(2) 0.0026(18) 0.0123(15) 0.0023(17)
C18 0.0188(16) 0.024(2) 0.0142(19) 0.0025(17) 0.0058(14) -0.0003(15)
C19 0.0240(18) 0.018(2) 0.019(2) 0.0073(17) 0.0100(16) -0.0008(16)
C20 0.0136(15) 0.021(2) 0.0143(19) -0.0055(17) -0.0004(14) -0.0005(15)
C21 0.027(2) 0.029(3) 0.018(2) -0.0083(18) 0.0006(16) -0.0059(18)
C22 0.0174(18) 0.046(3) 0.026(2) -0.010(2) -0.0069(17) 0.0094(18)
C23 0.031(2) 0.038(3) 0.012(2) 0.0010(19) -0.0020(17) -0.0077(19)

loop_
_atom_type_symbol
_atom_type_description
_atom_type_scat_dispersion_real
_atom_type_scat_dispersion_imag
_atom_type_scat_source
C C 0.0033 0.0016 'International Tables Vol C Tables 4.2.6.8 and 6.1.1.4'
H H 0 0 'International Tables Vol C Tables 4.2.6.8 and 6.1.1.4'
Mo Mo -1.6832 0.6857 'International Tables Vol C Tables 4.2.6.8 and 6.1.1.4'
P P 0.1023 0.0942 'International Tables Vol C Tables 4.2.6.8 and 6.1.1.4'

loop_
_geom_angle_atom_site_label_1
_geom_angle_atom_site_label_2
_geom_angle_atom_site_label_3
_geom_angle
_geom_angle_site_symmetry_1
_geom_angle_site_symmetry_3
C1 Mo1 C6 149.57(13) . .
C1 Mo1 C2B 42.9(5) . .
C6 Mo1 C2B 108.8(5) . .
C1 Mo1 C5B 31.1(4) . .
C6 Mo1 C5B 161.0(5) . .
C2B Mo1 C5B 61.9(7) . .
C1 Mo1 C5 36.23(14) . .
C6 Mo1 C5 113.44(14) . .
C2B Mo1 C5 21.1(4) . .
C5B Mo1 C5 64.4(4) . .
C1 Mo1 C2 38.69(15) . .
C6 Mo1 C2 140.40(15) . .
C2B Mo1 C2 50.8(5) . .
C5B Mo1 C2 20.9(4) . .
C5 Mo1 C2 61.19(16) . .
C1 Mo1 C11 156.03(12) . .
C6 Mo1 C11 36.61(12) . .
C2B Mo1 C11 122.0(5) . .
C5B Mo1 C11 131.8(4) . .
C5 Mo1 C11 138.02(14) . .
C2 Mo1 C11 118.54(15) . .
C1 Mo1 C10 144.29(14) . .
C6 Mo1 C10 64.99(12) . .
C2B Mo1 C10 150.4(5) . .
C5B Mo1 C10 114.1(4) . .
C5 Mo1 C10 171.46(14) . .
C2 Mo1 C10 114.12(15) . .
C11 Mo1 C10 36.15(11) . .
C1 Mo1 C7 133.72(13) . .
C6 Mo1 C7 36.68(11) . .
C2B Mo1 C7 115.9(5) . .
C5B Mo1 C7 161.2(5) . .
C5 Mo1 C7 106.48(14) . .
C2 Mo1 C7 166.67(14) . .
C11 Mo1 C7 66.34(11) . .
C10 Mo1 C7 77.40(11) . .
C1 Mo1 C8 127.69(12) . .
C6 Mo1 C8 64.11(12) . .
C2B Mo1 C8 142.0(5) . .
C5B Mo1 C8 133.9(5) . .
C5 Mo1 C8 123.62(15) . .
C2 Mo1 C8 154.32(15) . .
C11 Mo1 C8 76.05(11) . .
C10 Mo1 C8 63.94(11) . .
C7 Mo1 C8 35.87(11) . .
C1 Mo1 C3 61.27(12) . .
C6 Mo1 C3 105.44(12) . .
C2B Mo1 C3 38.8(5) . .
C5B Mo1 C3 56.5(5) . .
C5 Mo1 C3 59.21(15) . .
C2 Mo1 C3 35.86(15) . .
C11 Mo1 C3 95.49(12) . .
C10 Mo1 C3 112.60(12) . .
C7 Mo1 C3 134.99(13) . .
C8 Mo1 C3 169.55(12) . .
C1 Mo1 C9 131.02(12) . .
C6 Mo1 C9 76.34(12) . .
C2B Mo1 C9 173.2(5) . .
C5B Mo1 C9 114.5(5) . .
C5 Mo1 C9 152.92(15) . .
C2 Mo1 C9 127.84(15) . .
C11 Mo1 C9 64.76(11) . .
C10 Mo1 C9 35.60(11) . .
C7 Mo1 C9 65.40(12) . .
C8 Mo1 C9 35.77(11) . .
C3 Mo1 C9 145.18(13) . .
C1 Mo1 P1 43.30(10) . .
C1 Mo1 P1B 47.19(13) . .
C5B C1 C5 138.6(10) . .
C5 C1 C2 107.9(4) . .
C5B C1 C2B 109.8(12) . .
C2 C1 C2B 77.4(7) . .
C5B C1 P1 80.3(10) . .
C5 C1 P1 125.3(3) . .
C2 C1 P1 112.5(3) . .
C2B C1 P1 146.7(6) . .
C5B C1 P1B 131.2(9) . .
C5 C1 P1B 71.8(3) . .
C2 C1 P1B 150.8(3) . .
C2B C1 P1B 100.4(7) . .
P1 C1 P1B 54.96(17) . .
C5B C1 Mo1 77.7(8) . .
C5 C1 Mo1 75.7(2) . .
C2 C1 Mo1 74.5(2) . .
C2B C1 Mo1 70.8(6) . .
P1 C1 Mo1 81.17(13) . .
P1B C1 Mo1 77.38(17) . .
C4B C3 C4 136.6(9) . .
C4 C3 C2 109.4(4) . .
C4B C3 C2B 111.7(11) . .
C2 C3 C2B 82.4(8) . .
C4B C3 Mo1 74.7(8) . .
C4 C3 Mo1 72.9(2) . .
C2 C3 Mo1 70.2(2) . .
C2B C3 Mo1 67.5(6) . .
C4B C3 H3 96.5 . .
C4 C3 H3 125.3 . .
C2 C3 H3 125.3 . .
C2B C3 H3 151.8 . .
Mo1 C3 H3 123.2 . .
C1 P1 P1 98.14(14) . 3_657
C1 P1 Mo1 55.53(10) . .
P1 P1 Mo1 104.55(7) 3_657 .
C3 C2 C1 104.9(4) . .
C3 C2 Mo1 74.0(2) . .
C1 C2 Mo1 66.8(2) . .
C3 C2 H2 127.5 . .
C1 C2 H2 127.5 . .
Mo1 C2 H2 123.4 . .
C3 C4 C5 109.2(4) . .
C3 C4 Mo1 72.6(2) . .
C5 C4 Mo1 69.8(2) . .
C3 C4 H4 125.4 . .
C5 C4 H4 125.4 . .
Mo1 C4 H4 123.8 . .
C1 C5 C4 108.5(4) . .
C1 C5 Mo1 68.1(2) . .
C4 C5 Mo1 74.7(2) . .
C1 C5 H5 125.8 . .
C4 C5 H5 125.8 . .
Mo1 C5 H5 123.1 . .
C1 P1B P1B 91.1(3) . 3_657
C1 P1B Mo1 55.44(14) . .
P1B P1B Mo1 106.3(3) 3_657 .
C3 C2B C1 94.1(10) . .
C3 C2B Mo1 73.6(6) . .
C1 C2B Mo1 66.3(6) . .
C3 C2B H2B 132.9 . .
C1 C2B H2B 132.9 . .
Mo1 C2B H2B 120.1 . .
C3 C4B C5B 109.7(16) . .
C3 C4B Mo1 73.5(8) . .
C5B C4B Mo1 68.7(10) . .
C3 C4B H4B 125.2 . .
C5B C4B H4B 125.2 . .
Mo1 C4B H4B 124.2 . .
C1 C5B C4B 114.7(17) . .
C1 C5B Mo1 71.2(8) . .
C4B C5B Mo1 76.6(10) . .
C1 C5B H5B 122.7 . .
C4B C5B H5B 122.7 . .
Mo1 C5B H5B 120.8 . .
C11 C6 C7 123.4(3) . .
C11 C6 Mo1 73.84(19) . .
C7 C6 Mo1 73.89(19) . .
C11 C6 H6 118.3 . .
C7 C6 H6 118.3 . .
Mo1 C6 H6 125.9 . .
C8 C7 C6 115.8(3) . .
C8 C7 C12 123.5(3) . .
C6 C7 C12 120.0(3) . .
C8 C7 Mo1 72.19(19) . .
C6 C7 Mo1 69.42(19) . .
C12 C7 Mo1 135.6(2) . .
C7 C8 C9 123.6(3) . .
C7 C8 Mo1 71.94(18) . .
C9 C8 Mo1 73.48(18) . .
C7 C8 H8 118.2 . .
C9 C8 H8 118.2 . .
Mo1 C8 H8 129 . .
C10 C9 C8 117.9(3) . .
C10 C9 C16 118.7(3) . .
C8 C9 C16 123.0(3) . .
C10 C9 Mo1 70.61(17) . .
C8 C9 Mo1 70.75(17) . .
C16 C9 Mo1 136.2(2) . .
C9 C10 C11 121.7(3) . .
C9 C10 Mo1 73.79(17) . .
C11 C10 Mo1 71.92(17) . .
C9 C10 H10 119.2 . .
C11 C10 H10 119.2 . .
Mo1 C10 H10 127.2 . .
C10 C11 C6 117.6(3) . .
C10 C11 C20 120.3(3) . .
C6 C11 C20 121.7(3) . .
C10 C11 Mo1 71.93(17) . .
C6 C11 Mo1 69.55(18) . .
C20 C11 Mo1 135.5(2) . .
C7 C12 C14 111.4(3) . .
C7 C12 C15 112.4(3) . .
C14 C12 C15 108.2(3) . .
C7 C12 C13 107.4(3) . .
C14 C12 C13 109.5(3) . .
C15 C12 C13 107.9(3) . .
C12 C13 H13A 109.5 . .
C12 C13 H13B 109.5 . .
H13A C13 H13B 109.5 . .
C12 C13 H13C 109.5 . .
H13A C13 H13C 109.5 . .
H13B C13 H13C 109.5 . .
C12 C14 H14A 109.5 . .
C12 C14 H14B 109.5 . .
H14A C14 H14B 109.5 . .
C12 C14 H14C 109.5 . .
H14A C14 H14C 109.5 . .
H14B C14 H14C 109.5 . .
C12 C15 H15A 109.5 . .
C12 C15 H15B 109.5 . .
H15A C15 H15B 109.5 . .
C12 C15 H15C 109.5 . .
H15A C15 H15C 109.5 . .
H15B C15 H15C 109.5 . .
C19 C16 C18 108.8(3) . .
C19 C16 C9 112.4(3) . .
C18 C16 C9 112.3(3) . .
C19 C16 C17 109.3(3) . .
C18 C16 C17 107.5(3) . .
C9 C16 C17 106.4(3) . .
C16 C17 H17A 109.5 . .
C16 C17 H17B 109.5 . .
H17A C17 H17B 109.5 . .
C16 C17 H17C 109.5 . .
H17A C17 H17C 109.5 . .
H17B C17 H17C 109.5 . .
C16 C18 H18A 109.5 . .
C16 C18 H18B 109.5 . .
H18A C18 H18B 109.5 . .
C16 C18 H18C 109.5 . .
H18A C18 H18C 109.5 . .
H18B C18 H18C 109.5 . .
C16 C19 H19A 109.5 . .
C16 C19 H19B 109.5 . .
H19A C19 H19B 109.5 . .
C16 C19 H19C 109.5 . .
H19A C19 H19C 109.5 . .
H19B C19 H19C 109.5 . .
C21 C20 C23 109.2(3) . .
C21 C20 C11 112.0(3) . .
C23 C20 C11 112.4(3) . .
C21 C20 C22 109.0(3) . .
C23 C20 C22 108.4(3) . .
C11 C20 C22 105.7(3) . .
C20 C21 H21A 109.5 . .
C20 C21 H21B 109.5 . .
H21A C21 H21B 109.5 . .
C20 C21 H21C 109.5 . .
H21A C21 H21C 109.5 . .
H21B C21 H21C 109.5 . .
C20 C22 H22A 109.5 . .
C20 C22 H22B 109.5 . .
H22A C22 H22B 109.5 . .
C20 C22 H22C 109.5 . .
H22A C22 H22C 109.5 . .
H22B C22 H22C 109.5 . .
C20 C23 H23A 109.5 . .
C20 C23 H23B 109.5 . .
H23A C23 H23B 109.5 . .
C20 C23 H23C 109.5 . .
H23A C23 H23C 109.5 . .
H23B C23 H23C 109.5 . .

loop_
_geom_bond_atom_site_label_1
_geom_bond_atom_site_label_2
_geom_bond_distance
_geom_bond_site_symmetry_2
Mo1 C1 2.176(3) .
Mo1 P1 2.6075(11) .
Mo1 P1B 2.5779(36) .
Mo1 C6 2.235(3) .
Mo1 C2B 2.244(15) .
Mo1 C5B 2.245(17) .
Mo1 C5 2.272(4) .
Mo1 C2 2.281(5) .
Mo1 C11 2.291(3) .
Mo1 C10 2.291(3) .
Mo1 C7 2.293(3) .
Mo1 C8 2.296(3) .
Mo1 C3 2.330(3) .
Mo1 C9 2.332(3) .
C1 C5B 1.186(17) .
C1 C5 1.386(5) .
C1 C2 1.480(6) .
C1 C2B 1.617(19) .
C1 P1 1.810(4) .
C1 P1B 1.938(6) .
C3 C4B 1.278(17) .
C3 C4 1.384(6) .
C3 C2 1.420(6) .
C3 C2B 1.523(19) .
C3 H3 0.93 .
P1 P1 2.203(2) 3_657
C2 H2 0.93 .
C4 C5 1.406(6) .
C4 H4 0.93 .
C5 H5 0.93 .
P1B P1B 2.202(9) 3_657
C2B H2B 0.93 .
C4B C5B 1.37(2) .
C4B H4B 0.93 .
C5B H5B 0.93 .
C6 C11 1.422(5) .
C6 C7 1.426(4) .
C6 H6 0.93 .
C7 C8 1.413(5) .
C7 C12 1.525(5) .
C8 C9 1.422(5) .
C8 H8 0.93 .
C9 C10 1.414(4) .
C9 C16 1.537(4) .
C10 C11 1.422(5) .
C10 H10 0.93 .
C11 C20 1.536(4) .
C12 C14 1.530(4) .
C12 C15 1.531(5) .
C12 C13 1.544(4) .
C13 H13A 0.96 .
C13 H13B 0.96 .
C13 H13C 0.96 .
C14 H14A 0.96 .
C14 H14B 0.96 .
C14 H14C 0.96 .
C15 H15A 0.96 .
C15 H15B 0.96 .
C15 H15C 0.96 .
C16 C19 1.520(5) .
C16 C18 1.532(4) .
C16 C17 1.547(4) .
C17 H17A 0.96 .
C17 H17B 0.96 .
C17 H17C 0.96 .
C18 H18A 0.96 .
C18 H18B 0.96 .
C18 H18C 0.96 .
C19 H19A 0.96 .
C19 H19B 0.96 .
C19 H19C 0.96 .
C20 C21 1.525(5) .
C20 C23 1.531(5) .
C20 C22 1.540(4) .
C21 H21A 0.96 .
C21 H21B 0.96 .
C21 H21C 0.96 .
C22 H22A 0.96 .
C22 H22B 0.96 .
C22 H22C 0.96 .
C23 H23A 0.96 .
C23 H23B 0.96 .
C23 H23C 0.96 .
